data_2002486
loop_
_publ_author_name
'Lenz, A'
'Mueller-Buschbaum, Hk'

_publ_section_title
;
Bi5+ im monoklin verzerrten Perowskit Sr2 Bi Nd O6
;
_journal_name_full 'Journal of the Less-Common Metals'
_journal_page_first 141
_journal_page_last 146
_journal_paper_doi 10.1016/0022-5088(90)90323-C
_journal_volume 161
_journal_year 1990
_chemical_formula_structural 'Sr2 Bi Nd O6'
_chemical_formula_sum 'Bi Nd O6 Sr2'
_chemical_name_systematic 'Distrontium bismuth(V) neodymium oxide'
_space_group_IT_number 14
_symmetry_cell_setting monoclinic
_symmetry_Int_Tables_number 14
_symmetry_space_group_name_Hall '-P 2yn'
_symmetry_space_group_name_H-M 'P 1 21/n 1'
_cell_angle_alpha 90
_cell_angle_beta 90.194(18)
_cell_angle_gamma 90
_cell_formula_units_Z 2
_cell_length_a 5.9477(20)
_cell_length_b 6.1010(16)
_cell_length_c 8.4897(25)
_cell_volume 308.1
_refine_ls_R_factor_all 0.048
_cod_database_code 2002486

loop_
_symmetry_equiv_pos_as_xyz
x,y,z
1/2+x,1/2-y,1/2+z
-x,-y,-z
1/2-x,1/2+y,1/2-z

loop_
_atom_site_label
_atom_site_type_symbol
_atom_site_symmetry_multiplicity
_atom_site_Wyckoff_symbol
_atom_site_fract_x
_atom_site_fract_y
_atom_site_fract_z
_atom_site_occupancy
_atom_site_attached_hydrogens
_atom_site_calc_flag
Bi1 Bi5+ 2 a 0. 0. 0. 1. 0 d
Nd1 Nd3+ 2 b 0. 0. 0.5 1. 0 d
Sr1 Sr2+ 4 e 0.9893(5) 0.4542(2) 0.7495(3) 1. 0 d
O1 O2- 4 e 0.397(2) 0.538(2) 0.734(1) 1. 0 d
O2 O2- 4 e 0.312(2) 0.784(2) 0.445(2) 1. 0 d
O3 O2- 4 e 0.215(2) 0.311(2) 0.451(1) 1. 0 d

loop_
_atom_type_symbol
_atom_type_oxidation_number
Bi5+ 5.000
Nd3+ 3.000
Sr2+ 2.000
O2- -2.000
